data_7002522
loop_
_publ_author_name
'Whitelaw, Emma L.'
'Jones, Matthew D.'
'Mahon, Mary F.'
'Kociok-Kohn, Gabriele'

_publ_section_title
;
 Novel Ti(iv) and Zr(iv) complexes and their application in the
 ring-opening polymerisation of cyclic esters
;
_journal_issue 41
_journal_name_full 'Dalton Transactions'
_journal_page_first 9020
_journal_page_last 9025
_journal_paper_doi 10.1039/b911545e
_journal_year 2009
_chemical_formula_sum 'C39 H54 Cl N O4 Ti'
_chemical_formula_weight 684.18
_chemical_name_systematic
;
?
;
_space_group_IT_number 2
_symmetry_cell_setting triclinic
_symmetry_space_group_name_Hall '-P 1'
_symmetry_space_group_name_H-M 'P -1'
_atom_sites_solution_hydrogens geom
_atom_sites_solution_primary direct
_atom_sites_solution_secondary difmap
_audit_creation_method SHELXL-97
_cell_angle_alpha 75.615(2)
_cell_angle_beta 89.264(2)
_cell_angle_gamma 62.851(2)
_cell_formula_units_Z 2
_cell_length_a 11.0570(4)
_cell_length_b 12.0150(5)
_cell_length_c 16.4190(5)
_cell_measurement_reflns_used 19796
_cell_measurement_temperature 150(2)
_cell_measurement_theta_max 27.48
_cell_measurement_theta_min 3.51
_cell_volume 1867.26(13)
_computing_cell_refinement 'HKL Scalepack (Otwinski & Minor, 1997)'
_computing_data_collection 'Collect (Nonius BV, 1997-2000)'
_computing_data_reduction 'HKL Denzo & Scalepack (Otwinski & Minor 1997)'
_computing_molecular_graphics 'Ortep-3 for Windows (Farrugia, 1997)'
_computing_publication_material 'WinGX publication routines (Farrugia, 1999)'
_computing_structure_refinement 'SHELXL-97 (Sheldrick, 1997)'
_computing_structure_solution
;
SIR97- Altomare A., Burla M.C., Camalli M., Cascarano G.L., Giacovazzo C. ,
Guagliardi A., Moliterni A.G.G., Polidori G.,Spagna R.
(1999) J. Appl. Cryst. 32, 115-119.
;
_diffrn_ambient_temperature 150(2)
_diffrn_measured_fraction_theta_full 0.995
_diffrn_measured_fraction_theta_max 0.995
_diffrn_measurement_device_type 'nonius kappa ccd'
_diffrn_measurement_method ccd
_diffrn_radiation_monochromator graphite
_diffrn_radiation_source 'fine-focus sealed tube'
_diffrn_radiation_type MoK\a
_diffrn_radiation_wavelength 0.71073
_diffrn_reflns_av_R_equivalents 0.1264
_diffrn_reflns_av_sigmaI/netI 0.0829
_diffrn_reflns_limit_h_max 13
_diffrn_reflns_limit_h_min -13
_diffrn_reflns_limit_k_max 14
_diffrn_reflns_limit_k_min -14
_diffrn_reflns_limit_l_max 19
_diffrn_reflns_limit_l_min -19
_diffrn_reflns_number 27493
_diffrn_reflns_theta_full 25.00
_diffrn_reflns_theta_max 25.00
_diffrn_reflns_theta_min 3.55
_exptl_absorpt_coefficient_mu 0.340
_exptl_absorpt_correction_type none
_exptl_crystal_colour yellow
_exptl_crystal_density_diffrn 1.217
_exptl_crystal_density_method 'not measured'
_exptl_crystal_description block
_exptl_crystal_F_000 732
_exptl_crystal_size_max 0.20
_exptl_crystal_size_mid 0.12
_exptl_crystal_size_min 0.10
_refine_diff_density_max 0.423
_refine_diff_density_min -0.526
_refine_diff_density_rms 0.105
_refine_ls_extinction_method none
_refine_ls_goodness_of_fit_ref 1.069
_refine_ls_hydrogen_treatment constr
_refine_ls_matrix_type full
_refine_ls_number_parameters 460
_refine_ls_number_reflns 6559
_refine_ls_number_restraints 0
_refine_ls_restrained_S_all 1.069
_refine_ls_R_factor_all 0.0857
_refine_ls_R_factor_gt 0.0548
_refine_ls_shift/su_max 0.000
_refine_ls_shift/su_mean 0.000
_refine_ls_structure_factor_coef Fsqd
_refine_ls_weighting_details 'calc w=1/[\s^2^(Fo^2^)+(0.0846P)^2^+0.2681P] where P=(Fo^2^+2Fc^2^)/3'
_refine_ls_weighting_scheme calc
_refine_ls_wR_factor_gt 0.1366
_refine_ls_wR_factor_ref 0.1571
_reflns_number_gt 4726
_reflns_number_total 6559
_reflns_threshold_expression >2sigma(I)
_cod_data_source_file b911545e.txt
_cod_data_source_block Ti(4)(OiPr)
_cod_depositor_comments
;
The following automatic conversions were performed:
'_symmetry_cell_setting' value 'Triclinic' changed to 'triclinic'
according to '/home/saulius/struct/CIF-dictionaries/cif_core.dic'
dictionary named 'cif_core.dic' version 2.4.1 from 2010-06-29.

Automatic conversion script
Id: cif_fix_enum 1527 2010-12-29 10:47:43Z saulius 
;
_cod_original_cell_volume 1867.26(12)
_cod_original_sg_symbol_H-M P-1
_cod_database_code 7002522

loop_
_symmetry_equiv_pos_as_xyz
'x, y, z'
'-x, -y, -z'

loop_
_atom_site_label
_atom_site_type_symbol
_atom_site_fract_x
_atom_site_fract_y
_atom_site_fract_z
_atom_site_U_iso_or_equiv
_atom_site_adp_type
_atom_site_occupancy
_atom_site_symmetry_multiplicity
_atom_site_calc_flag
_atom_site_refinement_flags
_atom_site_disorder_assembly
_atom_site_disorder_group
Ti1 Ti 0.48337(5) 0.39247(5) 0.84794(3) 0.02228(17) Uani 1 1 d . . .
Cl1 Cl 0.70094(8) 0.82290(8) 0.62184(5) 0.0369(2) Uani 1 1 d . . .
O1 O 0.3304(2) 0.3764(2) 0.85018(12) 0.0283(5) Uani 1 1 d . . .
N1 N 0.6582(2) 0.4485(2) 0.84100(14) 0.0218(5) Uani 1 1 d . . .
C1 C 0.1856(3) 0.4477(3) 0.83956(19) 0.0280(7) Uani 1 1 d . . .
H1 H 0.1579 0.5399 0.8381 0.034 Uiso 1 1 calc R . .
O2 O 0.5694(2) 0.3124(2) 0.76822(12) 0.0273(5) Uani 1 1 d . . .
C2 C 0.1310(4) 0.4446(4) 0.7564(2) 0.0447(9) Uani 1 1 d . . .
H2A H 0.1745 0.4759 0.7102 0.067 Uiso 1 1 calc R . .
H2B H 0.0317 0.5008 0.7461 0.067 Uiso 1 1 calc R . .
H2C H 0.1513 0.3553 0.7590 0.067 Uiso 1 1 calc R . .
O3 O 0.3901(2) 0.5749(2) 0.80418(13) 0.0283(5) Uani 1 1 d . . .
C3 C 0.1314(4) 0.3889(4) 0.9144(2) 0.0417(8) Uani 1 1 d . . .
H3A H 0.1595 0.2980 0.9167 0.063 Uiso 1 1 calc R . .
H3B H 0.0312 0.4377 0.9078 0.063 Uiso 1 1 calc R . .
H3C H 0.1683 0.3930 0.9668 0.063 Uiso 1 1 calc R . .
O4 O 0.5567(2) 0.3116(2) 0.95908(12) 0.0269(5) Uani 1 1 d . . .
C4 C 0.6666(3) 0.3037(3) 0.71403(18) 0.0242(6) Uani 1 1 d . . .
C5 C 0.6562(3) 0.2734(3) 0.63803(18) 0.0253(7) Uani 1 1 d . . .
C6 C 0.7648(3) 0.2563(3) 0.58940(19) 0.0283(7) Uani 1 1 d . . .
H6 H 0.7617 0.2335 0.5384 0.034 Uiso 1 1 calc R . .
C7 C 0.8772(3) 0.2706(3) 0.61103(18) 0.0267(7) Uani 1 1 d . A .
C8 C 0.8794(3) 0.3056(3) 0.68541(18) 0.0257(7) Uani 1 1 d . . .
H8 H 0.9533 0.3187 0.7012 0.031 Uiso 1 1 calc R . .
C9 C 0.7750(3) 0.3217(3) 0.73724(18) 0.0231(6) Uani 1 1 d . . .
C10 C 0.5307(3) 0.2637(3) 0.60878(19) 0.0317(7) Uani 1 1 d . . .
C11 C 0.5465(4) 0.2253(4) 0.5251(2) 0.0472(10) Uani 1 1 d . . .
H11A H 0.4661 0.2177 0.5091 0.071 Uiso 1 1 calc R . .
H11B H 0.6288 0.1417 0.5322 0.071 Uiso 1 1 calc R . .
H11C H 0.5547 0.2921 0.4805 0.071 Uiso 1 1 calc R . .
C12 C 0.5089(4) 0.1605(4) 0.6744(2) 0.0391(8) Uani 1 1 d . . .
H12A H 0.4948 0.1835 0.7282 0.059 Uiso 1 1 calc R . .
H12B H 0.5897 0.0755 0.6827 0.059 Uiso 1 1 calc R . .
H12C H 0.4284 0.1566 0.6541 0.059 Uiso 1 1 calc R . .
C13 C 0.4047(3) 0.3965(4) 0.5940(2) 0.0429(9) Uani 1 1 d . . .
H13A H 0.3908 0.4222 0.6469 0.064 Uiso 1 1 calc R . .
H13B H 0.3241 0.3915 0.5750 0.064 Uiso 1 1 calc R . .
H13C H 0.4183 0.4609 0.5506 0.064 Uiso 1 1 calc R . .
C14 C 0.9939(3) 0.2464(3) 0.55497(19) 0.0306(7) Uani 1 1 d . . .
C15 C 0.945(2) 0.240(3) 0.4638(14) 0.052(7) Uani 0.20 1 d P A 1
H15A H 1.0121 0.2422 0.4245 0.078 Uiso 0.20 1 calc PR A 1
H15B H 0.8556 0.3154 0.4411 0.078 Uiso 0.20 1 calc PR A 1
H15C H 0.9386 0.1600 0.4710 0.078 Uiso 0.20 1 calc PR A 1
C16 C 1.1127(19) 0.141(2) 0.5974(12) 0.045(5) Uani 0.20 1 d P A 1
H16A H 1.1899 0.1387 0.5665 0.068 Uiso 0.20 1 calc PR A 1
H16B H 1.1063 0.0612 0.6019 0.068 Uiso 0.20 1 calc PR A 1
H16C H 1.1269 0.1484 0.6543 0.068 Uiso 0.20 1 calc PR A 1
C17 C 1.0055(17) 0.3779(17) 0.5324(10) 0.031(4) Uani 0.20 1 d P A 1
H17A H 1.0270 0.3941 0.5847 0.047 Uiso 0.20 1 calc PR A 1
H17B H 0.9183 0.4504 0.5027 0.047 Uiso 0.20 1 calc PR A 1
H17C H 1.0783 0.3701 0.4960 0.047 Uiso 0.20 1 calc PR A 1
C18 C 0.7875(3) 0.3462(3) 0.82181(18) 0.0240(6) Uani 1 1 d . . .
H18A H 0.8163 0.2640 0.8669 0.029 Uiso 1 1 calc R . .
H18B H 0.8601 0.3725 0.8229 0.029 Uiso 1 1 calc R . .
C19 C 0.4580(3) 0.6377(3) 0.76318(18) 0.0245(6) Uani 1 1 d . . .
C20 C 0.3910(3) 0.7609(3) 0.70792(18) 0.0283(7) Uani 1 1 d . . .
H20 H 0.2938 0.8056 0.6989 0.034 Uiso 1 1 calc R . .
C21 C 0.4658(3) 0.8195(3) 0.66551(18) 0.0285(7) Uani 1 1 d . . .
H21 H 0.4203 0.9042 0.6277 0.034 Uiso 1 1 calc R . .
C22 C 0.6073(3) 0.7526(3) 0.67922(18) 0.0264(7) Uani 1 1 d . . .
C23 C 0.6768(3) 0.6306(3) 0.73552(17) 0.0248(6) Uani 1 1 d . . .
H23 H 0.7739 0.5872 0.7451 0.030 Uiso 1 1 calc R . .
C24 C 0.6015(3) 0.5731(3) 0.77767(17) 0.0225(6) Uani 1 1 d . . .
C25 C 0.6830(3) 0.4691(3) 0.92547(17) 0.0231(6) Uani 1 1 d . . .
H25A H 0.7477 0.5057 0.9205 0.028 Uiso 1 1 calc R . .
H25B H 0.5956 0.5334 0.9391 0.028 Uiso 1 1 calc R . .
C26 C 0.7398(3) 0.3463(3) 0.99674(17) 0.0229(6) Uani 1 1 d . . .
C27 C 0.6713(3) 0.2713(3) 1.01273(18) 0.0242(6) Uani 1 1 d . . .
C28 C 0.7179(3) 0.1591(3) 1.08106(18) 0.0243(6) Uani 1 1 d . . .
C29 C 0.8358(3) 0.1261(3) 1.13079(18) 0.0253(7) Uani 1 1 d . . .
H29 H 0.8687 0.0509 1.1776 0.030 Uiso 1 1 calc R . .
C30 C 0.9097(3) 0.1963(3) 1.11666(18) 0.0246(6) Uani 1 1 d . . .
C31 C 0.8595(3) 0.3070(3) 1.04825(18) 0.0241(6) Uani 1 1 d . . .
H31 H 0.9074 0.3566 1.0364 0.029 Uiso 1 1 calc R . .
C32 C 0.6484(3) 0.0712(3) 1.09582(19) 0.0279(7) Uani 1 1 d . . .
C33 C 0.6655(4) 0.0107(3) 1.0215(2) 0.0367(8) Uani 1 1 d . . .
H33A H 0.7631 -0.0420 1.0182 0.055 Uiso 1 1 calc R . .
H33B H 0.6239 0.0800 0.9686 0.055 Uiso 1 1 calc R . .
H33C H 0.6204 -0.0444 1.0303 0.055 Uiso 1 1 calc R . .
C34 C 0.4944(3) 0.1488(3) 1.1040(2) 0.0324(7) Uani 1 1 d . . .
H34A H 0.4543 0.0895 1.1170 0.049 Uiso 1 1 calc R . .
H34B H 0.4479 0.2153 1.0506 0.049 Uiso 1 1 calc R . .
H34C H 0.4837 0.1908 1.1497 0.049 Uiso 1 1 calc R . .
C35 C 0.7125(4) -0.0407(3) 1.1767(2) 0.0362(8) Uani 1 1 d . . .
H35A H 0.6672 -0.0955 1.1828 0.054 Uiso 1 1 calc R . .
H35B H 0.7011 -0.0055 1.2257 0.054 Uiso 1 1 calc R . .
H35C H 0.8102 -0.0929 1.1734 0.054 Uiso 1 1 calc R . .
C36 C 1.0416(3) 0.1471(3) 1.17483(19) 0.0283(7) Uani 1 1 d . . .
C37 C 1.1189(3) 0.2249(3) 1.1451(2) 0.0337(8) Uani 1 1 d . . .
H37A H 1.1387 0.2240 1.0868 0.051 Uiso 1 1 calc R . .
H37B H 1.2050 0.1859 1.1821 0.051 Uiso 1 1 calc R . .
H37C H 1.0627 0.3149 1.1472 0.051 Uiso 1 1 calc R . .
C38 C 1.0057(4) 0.1560(4) 1.2644(2) 0.0409(9) Uani 1 1 d . . .
H38A H 1.0895 0.1253 1.3017 0.061 Uiso 1 1 calc R . .
H38B H 0.9614 0.1018 1.2860 0.061 Uiso 1 1 calc R . .
H38C H 0.9432 0.2465 1.2627 0.061 Uiso 1 1 calc R . .
C39 C 1.1373(4) 0.0054(4) 1.1777(3) 0.0447(9) Uani 1 1 d . . .
H39A H 1.1542 -0.0018 1.1201 0.067 Uiso 1 1 calc R . .
H39B H 1.0948 -0.0487 1.2036 0.067 Uiso 1 1 calc R . .
H39C H 1.2242 -0.0241 1.2114 0.067 Uiso 1 1 calc R . .
C15' C 0.9403(5) 0.3218(7) 0.4642(3) 0.0581(16) Uani 0.80 1 d P A 2
H15D H 1.0165 0.3014 0.4296 0.087 Uiso 0.80 1 calc PR A 2
H15E H 0.8948 0.4151 0.4597 0.087 Uiso 0.80 1 calc PR A 2
H15F H 0.8747 0.2980 0.4440 0.087 Uiso 0.80 1 calc PR A 2
C16' C 1.0734(6) 0.0983(5) 0.5621(4) 0.0616(16) Uani 0.80 1 d P A 2
H16D H 1.1502 0.0813 0.5282 0.092 Uiso 0.80 1 calc PR A 2
H16E H 1.0117 0.0707 0.5412 0.092 Uiso 0.80 1 calc PR A 2
H16F H 1.1081 0.0497 0.6214 0.092 Uiso 0.80 1 calc PR A 2
C17' C 1.1024(6) 0.2786(7) 0.5843(3) 0.0587(15) Uani 0.80 1 d P A 2
H17D H 1.1383 0.2294 0.6435 0.088 Uiso 0.80 1 calc PR A 2
H17E H 1.0610 0.3719 0.5794 0.088 Uiso 0.80 1 calc PR A 2
H17F H 1.1773 0.2551 0.5489 0.088 Uiso 0.80 1 calc PR A 2

loop_
_atom_site_aniso_label
_atom_site_aniso_U_11
_atom_site_aniso_U_22
_atom_site_aniso_U_33
_atom_site_aniso_U_23
_atom_site_aniso_U_13
_atom_site_aniso_U_12
Ti1 0.0200(3) 0.0289(3) 0.0215(3) -0.0080(2) 0.0034(2) -0.0139(2)
Cl1 0.0400(5) 0.0396(5) 0.0368(4) -0.0049(4) 0.0082(4) -0.0263(4)
O1 0.0228(11) 0.0343(13) 0.0304(11) -0.0080(9) 0.0035(9) -0.0160(10)
N1 0.0231(12) 0.0247(14) 0.0184(12) -0.0063(10) 0.0013(10) -0.0116(11)
C1 0.0198(15) 0.0311(18) 0.0342(17) -0.0074(14) 0.0038(13) -0.0137(14)
O2 0.0258(11) 0.0380(13) 0.0271(11) -0.0147(9) 0.0080(9) -0.0195(10)
C2 0.0284(18) 0.061(3) 0.042(2) -0.0124(18) -0.0047(15) -0.0192(18)
O3 0.0226(10) 0.0312(12) 0.0311(11) -0.0063(9) 0.0063(9) -0.0138(10)
C3 0.0363(19) 0.046(2) 0.048(2) -0.0118(17) 0.0138(16) -0.0239(17)
O4 0.0266(11) 0.0353(13) 0.0222(10) -0.0045(9) 0.0013(8) -0.0189(10)
C4 0.0229(15) 0.0240(16) 0.0250(15) -0.0063(12) 0.0048(12) -0.0106(13)
C5 0.0255(15) 0.0284(17) 0.0251(15) -0.0072(13) 0.0029(12) -0.0154(14)
C6 0.0290(16) 0.0348(18) 0.0275(16) -0.0131(14) 0.0054(13) -0.0179(15)
C7 0.0271(16) 0.0250(17) 0.0269(16) -0.0061(13) 0.0058(13) -0.0118(14)
C8 0.0218(15) 0.0278(17) 0.0295(16) -0.0067(13) 0.0012(12) -0.0137(13)
C9 0.0222(15) 0.0228(16) 0.0249(15) -0.0085(12) 0.0037(12) -0.0101(13)
C10 0.0287(16) 0.046(2) 0.0278(16) -0.0166(15) 0.0040(13) -0.0208(16)
C11 0.048(2) 0.080(3) 0.039(2) -0.032(2) 0.0101(17) -0.043(2)
C12 0.044(2) 0.052(2) 0.0399(19) -0.0205(17) 0.0065(16) -0.0344(19)
C13 0.0325(19) 0.056(2) 0.0419(19) -0.0140(18) -0.0012(15) -0.0220(18)
C14 0.0275(17) 0.039(2) 0.0276(16) -0.0102(14) 0.0080(13) -0.0167(15)
C15 0.061(14) 0.10(2) 0.051(12) -0.055(14) 0.045(11) -0.070(15)
C16 0.033(10) 0.050(13) 0.037(10) -0.009(9) 0.030(9) -0.009(10)
C17 0.034(9) 0.047(11) 0.028(8) -0.019(8) 0.027(8) -0.027(9)
C18 0.0186(14) 0.0261(16) 0.0275(15) -0.0091(13) 0.0027(12) -0.0098(13)
C19 0.0250(15) 0.0308(17) 0.0232(15) -0.0112(13) 0.0053(12) -0.0157(14)
C20 0.0237(15) 0.0294(18) 0.0281(16) -0.0074(14) 0.0009(13) -0.0097(14)
C21 0.0319(17) 0.0273(17) 0.0240(15) -0.0065(13) 0.0020(13) -0.0122(14)
C22 0.0326(17) 0.0336(18) 0.0217(15) -0.0104(13) 0.0062(13) -0.0213(15)
C23 0.0235(15) 0.0292(17) 0.0250(15) -0.0094(13) 0.0013(12) -0.0140(14)
C24 0.0238(15) 0.0246(16) 0.0201(14) -0.0088(12) 0.0028(12) -0.0109(13)
C25 0.0269(15) 0.0284(17) 0.0202(14) -0.0090(12) 0.0027(12) -0.0168(13)
C26 0.0222(15) 0.0276(17) 0.0196(14) -0.0091(12) 0.0049(12) -0.0110(13)
C27 0.0226(15) 0.0304(17) 0.0223(14) -0.0097(13) 0.0018(12) -0.0133(13)
C28 0.0264(16) 0.0290(17) 0.0220(14) -0.0092(12) 0.0053(12) -0.0155(13)
C29 0.0266(16) 0.0267(17) 0.0215(15) -0.0042(12) 0.0043(12) -0.0127(14)
C30 0.0260(15) 0.0268(17) 0.0219(14) -0.0077(12) 0.0040(12) -0.0127(13)
C31 0.0247(15) 0.0260(16) 0.0277(15) -0.0113(13) 0.0061(12) -0.0151(13)
C32 0.0302(17) 0.0325(18) 0.0260(16) -0.0081(13) 0.0042(13) -0.0188(15)
C33 0.044(2) 0.038(2) 0.0387(18) -0.0173(16) 0.0069(16) -0.0245(17)
C34 0.0308(17) 0.039(2) 0.0345(17) -0.0099(15) 0.0088(14) -0.0230(16)
C35 0.0379(19) 0.0335(19) 0.0388(18) -0.0029(15) 0.0003(15) -0.0213(16)
C36 0.0230(15) 0.0311(18) 0.0277(16) -0.0029(13) -0.0001(13) -0.0125(14)
C37 0.0250(16) 0.041(2) 0.0346(17) -0.0039(15) -0.0004(14) -0.0181(15)
C38 0.040(2) 0.061(3) 0.0258(17) -0.0038(16) -0.0023(15) -0.0317(19)
C39 0.0309(19) 0.034(2) 0.058(2) -0.0030(17) -0.0066(16) -0.0110(16)
C15' 0.033(3) 0.092(5) 0.034(3) -0.002(3) 0.010(2) -0.024(3)
C16' 0.047(3) 0.041(3) 0.086(5) -0.019(3) 0.039(3) -0.013(3)
C17' 0.052(3) 0.103(5) 0.053(3) -0.039(3) 0.031(3) -0.054(4)

loop_
_atom_type_symbol
_atom_type_description
_atom_type_scat_dispersion_real
_atom_type_scat_dispersion_imag
_atom_type_scat_source
C C 0.0033 0.0016 'International Tables Vol C Tables 4.2.6.8 and 6.1.1.4'
H H 0.0000 0.0000 'International Tables Vol C Tables 4.2.6.8 and 6.1.1.4'
O O 0.0106 0.0060 'International Tables Vol C Tables 4.2.6.8 and 6.1.1.4'
N N 0.0061 0.0033 'International Tables Vol C Tables 4.2.6.8 and 6.1.1.4'
Cl Cl 0.1484 0.1585 'International Tables Vol C Tables 4.2.6.8 and 6.1.1.4'
Ti Ti 0.2776 0.4457 'International Tables Vol C Tables 4.2.6.8 and 6.1.1.4'

loop_
_geom_angle_atom_site_label_1
_geom_angle_atom_site_label_2
_geom_angle_atom_site_label_3
_geom_angle
_geom_angle_site_symmetry_1
_geom_angle_site_symmetry_3
_geom_angle_publ_flag
O1 Ti1 O2 103.01(9) . . ?
O1 Ti1 O4 100.06(9) . . ?
O2 Ti1 O4 118.11(10) . . ?
O1 Ti1 O3 94.05(9) . . ?
O2 Ti1 O3 111.87(9) . . ?
O4 Ti1 O3 122.76(9) . . ?
O1 Ti1 N1 170.86(10) . . ?
O2 Ti1 N1 82.32(8) . . ?
O4 Ti1 N1 83.60(8) . . ?
O3 Ti1 N1 76.99(9) . . ?
C1 O1 Ti1 143.5(2) . . ?
C24 N1 C18 114.5(2) . . ?
C24 N1 C25 108.3(2) . . ?
C18 N1 C25 109.6(2) . . ?
C24 N1 Ti1 103.82(16) . . ?
C18 N1 Ti1 112.12(17) . . ?
C25 N1 Ti1 108.26(16) . . ?
O1 C1 C2 109.2(2) . . ?
O1 C1 C3 108.7(3) . . ?
C2 C1 C3 111.8(3) . . ?
O1 C1 H1 109.0 . . ?
C2 C1 H1 109.0 . . ?
C3 C1 H1 109.0 . . ?
C4 O2 Ti1 143.07(19) . . ?
C1 C2 H2A 109.5 . . ?
C1 C2 H2B 109.5 . . ?
H2A C2 H2B 109.5 . . ?
C1 C2 H2C 109.5 . . ?
H2A C2 H2C 109.5 . . ?
H2B C2 H2C 109.5 . . ?
C19 O3 Ti1 119.53(18) . . ?
C1 C3 H3A 109.5 . . ?
C1 C3 H3B 109.5 . . ?
H3A C3 H3B 109.5 . . ?
C1 C3 H3C 109.5 . . ?
H3A C3 H3C 109.5 . . ?
H3B C3 H3C 109.5 . . ?
C27 O4 Ti1 141.65(18) . . ?
O2 C4 C9 118.6(2) . . ?
O2 C4 C5 119.6(3) . . ?
C9 C4 C5 121.8(2) . . ?
C6 C5 C4 116.1(3) . . ?
C6 C5 C10 122.0(3) . . ?
C4 C5 C10 121.9(2) . . ?
C7 C6 C5 124.1(3) . . ?
C7 C6 H6 117.9 . . ?
C5 C6 H6 117.9 . . ?
C8 C7 C6 117.2(3) . . ?
C8 C7 C14 122.1(3) . . ?
C6 C7 C14 120.6(3) . . ?
C7 C8 C9 121.1(3) . . ?
C7 C8 H8 119.4 . . ?
C9 C8 H8 119.4 . . ?
C4 C9 C8 119.6(3) . . ?
C4 C9 C18 120.4(2) . . ?
C8 C9 C18 119.8(3) . . ?
C13 C10 C5 108.8(3) . . ?
C13 C10 C12 110.2(3) . . ?
C5 C10 C12 111.3(3) . . ?
C13 C10 C11 107.8(3) . . ?
C5 C10 C11 111.6(2) . . ?
C12 C10 C11 107.1(3) . . ?
C10 C11 H11A 109.5 . . ?
C10 C11 H11B 109.5 . . ?
H11A C11 H11B 109.5 . . ?
C10 C11 H11C 109.5 . . ?
H11A C11 H11C 109.5 . . ?
H11B C11 H11C 109.5 . . ?
C10 C12 H12A 109.5 . . ?
C10 C12 H12B 109.5 . . ?
H12A C12 H12B 109.5 . . ?
C10 C12 H12C 109.5 . . ?
H12A C12 H12C 109.5 . . ?
H12B C12 H12C 109.5 . . ?
C10 C13 H13A 109.5 . . ?
C10 C13 H13B 109.5 . . ?
H13A C13 H13B 109.5 . . ?
C10 C13 H13C 109.5 . . ?
H13A C13 H13C 109.5 . . ?
H13B C13 H13C 109.5 . . ?
C16 C14 C15' 136.1(8) . . ?
C16 C14 C17' 64.8(11) . . ?
C15' C14 C17' 109.0(4) . . ?
C16 C14 C7 110.5(7) . . ?
C15' C14 C7 111.3(3) . . ?
C17' C14 C7 113.3(3) . . ?
C16 C14 C16' 42.4(10) . . ?
C15' C14 C16' 109.9(4) . . ?
C17' C14 C16' 104.4(4) . . ?
C7 C14 C16' 108.8(3) . . ?
C16 C14 C17 112.3(13) . . ?
C15' C14 C17 68.8(7) . . ?
C17' C14 C17 48.4(7) . . ?
C7 C14 C17 104.6(5) . . ?
C16' C14 C17 143.9(6) . . ?
C16 C14 C15 115.6(14) . . ?
C15' C14 C15 35.3(9) . . ?
C17' C14 C15 133.2(7) . . ?
C7 C14 C15 109.7(7) . . ?
C16' C14 C15 77.9(11) . . ?
C17 C14 C15 103.4(11) . . ?
C14 C15 H15A 109.5 . . ?
C14 C15 H15B 109.5 . . ?
C14 C15 H15C 109.5 . . ?
C14 C16 H16A 109.5 . . ?
C14 C16 H16B 109.5 . . ?
C14 C16 H16C 109.5 . . ?
C14 C17 H17A 109.5 . . ?
C14 C17 H17B 109.5 . . ?
C14 C17 H17C 109.5 . . ?
N1 C18 C9 113.8(2) . . ?
N1 C18 H18A 108.8 . . ?
C9 C18 H18A 108.8 . . ?
N1 C18 H18B 108.8 . . ?
C9 C18 H18B 108.8 . . ?
H18A C18 H18B 107.7 . . ?
O3 C19 C20 122.4(3) . . ?
O3 C19 C24 117.8(3) . . ?
C20 C19 C24 119.8(3) . . ?
C19 C20 C21 120.0(3) . . ?
C19 C20 H20 120.0 . . ?
C21 C20 H20 120.0 . . ?
C22 C21 C20 119.1(3) . . ?
C22 C21 H21 120.4 . . ?
C20 C21 H21 120.4 . . ?
C23 C22 C21 122.0(3) . . ?
C23 C22 Cl1 119.0(2) . . ?
C21 C22 Cl1 119.0(2) . . ?
C22 C23 C24 118.5(3) . . ?
C22 C23 H23 120.8 . . ?
C24 C23 H23 120.8 . . ?
C23 C24 C19 120.5(3) . . ?
C23 C24 N1 125.3(3) . . ?
C19 C24 N1 114.1(2) . . ?
C26 C25 N1 113.1(2) . . ?
C26 C25 H25A 109.0 . . ?
N1 C25 H25A 109.0 . . ?
C26 C25 H25B 109.0 . . ?
N1 C25 H25B 109.0 . . ?
H25A C25 H25B 107.8 . . ?
C31 C26 C27 119.4(3) . . ?
C31 C26 C25 120.7(3) . . ?
C27 C26 C25 119.9(3) . . ?
O4 C27 C26 117.4(3) . . ?
O4 C27 C28 121.1(3) . . ?
C26 C27 C28 121.5(3) . . ?
C29 C28 C27 116.5(3) . . ?
C29 C28 C32 121.6(3) . . ?
C27 C28 C32 121.8(3) . . ?
C28 C29 C30 124.4(3) . . ?
C28 C29 H29 117.8 . . ?
C30 C29 H29 117.8 . . ?
C31 C30 C29 117.1(3) . . ?
C31 C30 C36 123.5(3) . . ?
C29 C30 C36 119.3(3) . . ?
C30 C31 C26 121.1(3) . . ?
C30 C31 H31 119.5 . . ?
C26 C31 H31 119.5 . . ?
C35 C32 C33 107.3(3) . . ?
C35 C32 C28 112.1(3) . . ?
C33 C32 C28 109.2(2) . . ?
C35 C32 C34 107.2(2) . . ?
C33 C32 C34 109.6(3) . . ?
C28 C32 C34 111.3(3) . . ?
C32 C33 H33A 109.5 . . ?
C32 C33 H33B 109.5 . . ?
H33A C33 H33B 109.5 . . ?
C32 C33 H33C 109.5 . . ?
H33A C33 H33C 109.5 . . ?
H33B C33 H33C 109.5 . . ?
C32 C34 H34A 109.5 . . ?
C32 C34 H34B 109.5 . . ?
H34A C34 H34B 109.5 . . ?
C32 C34 H34C 109.5 . . ?
H34A C34 H34C 109.5 . . ?
H34B C34 H34C 109.5 . . ?
C32 C35 H35A 109.5 . . ?
C32 C35 H35B 109.5 . . ?
H35A C35 H35B 109.5 . . ?
C32 C35 H35C 109.5 . . ?
H35A C35 H35C 109.5 . . ?
H35B C35 H35C 109.5 . . ?
C39 C36 C37 107.7(3) . . ?
C39 C36 C38 109.2(3) . . ?
C37 C36 C38 108.4(3) . . ?
C39 C36 C30 109.4(3) . . ?
C37 C36 C30 112.9(3) . . ?
C38 C36 C30 109.1(2) . . ?
C36 C37 H37A 109.5 . . ?
C36 C37 H37B 109.5 . . ?
H37A C37 H37B 109.5 . . ?
C36 C37 H37C 109.5 . . ?
H37A C37 H37C 109.5 . . ?
H37B C37 H37C 109.5 . . ?
C36 C38 H38A 109.5 . . ?
C36 C38 H38B 109.5 . . ?
H38A C38 H38B 109.5 . . ?
C36 C38 H38C 109.5 . . ?
H38A C38 H38C 109.5 . . ?
H38B C38 H38C 109.5 . . ?
C36 C39 H39A 109.5 . . ?
C36 C39 H39B 109.5 . . ?
H39A C39 H39B 109.5 . . ?
C36 C39 H39C 109.5 . . ?
H39A C39 H39C 109.5 . . ?
H39B C39 H39C 109.5 . . ?
C14 C15' H15D 109.5 . . ?
C14 C15' H15E 109.5 . . ?
H15D C15' H15E 109.5 . . ?
C14 C15' H15F 109.5 . . ?
H15D C15' H15F 109.5 . . ?
H15E C15' H15F 109.5 . . ?
C14 C16' H16D 109.5 . . ?
C14 C16' H16E 109.5 . . ?
H16D C16' H16E 109.5 . . ?
C14 C16' H16F 109.5 . . ?
H16D C16' H16F 109.5 . . ?
H16E C16' H16F 109.5 . . ?
C14 C17' H17D 109.5 . . ?
C14 C17' H17E 109.5 . . ?
H17D C17' H17E 109.5 . . ?
C14 C17' H17F 109.5 . . ?
H17D C17' H17F 109.5 . . ?
H17E C17' H17F 109.5 . . ?

loop_
_geom_bond_atom_site_label_1
_geom_bond_atom_site_label_2
_geom_bond_distance
_geom_bond_site_symmetry_2
_geom_bond_publ_flag
Ti1 O1 1.787(2) . ?
Ti1 O2 1.8170(19) . ?
Ti1 O4 1.835(2) . ?
Ti1 O3 1.886(2) . ?
Ti1 N1 2.312(2) . ?
Cl1 C22 1.747(3) . ?
O1 C1 1.418(4) . ?
N1 C24 1.450(4) . ?
N1 C18 1.493(4) . ?
N1 C25 1.517(3) . ?
C1 C2 1.516(4) . ?
C1 C3 1.518(4) . ?
C1 H1 1.0000 . ?
O2 C4 1.369(3) . ?
C2 H2A 0.9800 . ?
C2 H2B 0.9800 . ?
C2 H2C 0.9800 . ?
O3 C19 1.356(4) . ?
C3 H3A 0.9800 . ?
C3 H3B 0.9800 . ?
C3 H3C 0.9800 . ?
O4 C27 1.369(3) . ?
C4 C9 1.385(4) . ?
C4 C5 1.404(4) . ?
C5 C6 1.398(4) . ?
C5 C10 1.537(4) . ?
C6 C7 1.392(4) . ?
C6 H6 0.9500 . ?
C7 C8 1.391(4) . ?
C7 C14 1.535(4) . ?
C8 C9 1.396(4) . ?
C8 H8 0.9500 . ?
C9 C18 1.510(4) . ?
C10 C13 1.528(5) . ?
C10 C12 1.535(5) . ?
C10 C11 1.538(4) . ?
C11 H11A 0.9800 . ?
C11 H11B 0.9800 . ?
C11 H11C 0.9800 . ?
C12 H12A 0.9800 . ?
C12 H12B 0.9800 . ?
C12 H12C 0.9800 . ?
C13 H13A 0.9800 . ?
C13 H13B 0.9800 . ?
C13 H13C 0.9800 . ?
C14 C16 1.371(19) . ?
C14 C15' 1.502(6) . ?
C14 C17' 1.535(6) . ?
C14 C16' 1.557(6) . ?
C14 C17 1.595(16) . ?
C14 C15 1.63(2) . ?
C15 H15A 0.9800 . ?
C15 H15B 0.9800 . ?
C15 H15C 0.9800 . ?
C16 H16A 0.9800 . ?
C16 H16B 0.9800 . ?
C16 H16C 0.9800 . ?
C17 H17A 0.9800 . ?
C17 H17B 0.9800 . ?
C17 H17C 0.9800 . ?
C18 H18A 0.9900 . ?
C18 H18B 0.9900 . ?
C19 C20 1.383(4) . ?
C19 C24 1.404(4) . ?
C20 C21 1.391(4) . ?
C20 H20 0.9500 . ?
C21 C22 1.385(4) . ?
C21 H21 0.9500 . ?
C22 C23 1.382(4) . ?
C23 C24 1.386(4) . ?
C23 H23 0.9500 . ?
C25 C26 1.501(4) . ?
C25 H25A 0.9900 . ?
C25 H25B 0.9900 . ?
C26 C31 1.396(4) . ?
C26 C27 1.398(4) . ?
C27 C28 1.404(4) . ?
C28 C29 1.385(4) . ?
C28 C32 1.540(4) . ?
C29 C30 1.400(4) . ?
C29 H29 0.9500 . ?
C30 C31 1.393(4) . ?
C30 C36 1.535(4) . ?
C31 H31 0.9500 . ?
C32 C35 1.530(4) . ?
C32 C33 1.537(4) . ?
C32 C34 1.547(4) . ?
C33 H33A 0.9800 . ?
C33 H33B 0.9800 . ?
C33 H33C 0.9800 . ?
C34 H34A 0.9800 . ?
C34 H34B 0.9800 . ?
C34 H34C 0.9800 . ?
C35 H35A 0.9800 . ?
C35 H35B 0.9800 . ?
C35 H35C 0.9800 . ?
C36 C39 1.529(5) . ?
C36 C37 1.529(4) . ?
C36 C38 1.535(4) . ?
C37 H37A 0.9800 . ?
C37 H37B 0.9800 . ?
C37 H37C 0.9800 . ?
C38 H38A 0.9800 . ?
C38 H38B 0.9800 . ?
C38 H38C 0.9800 . ?
C39 H39A 0.9800 . ?
C39 H39B 0.9800 . ?
C39 H39C 0.9800 . ?
C15' H15D 0.9800 . ?
C15' H15E 0.9800 . ?
C15' H15F 0.9800 . ?
C16' H16D 0.9800 . ?
C16' H16E 0.9800 . ?
C16' H16F 0.9800 . ?
C17' H17D 0.9800 . ?
C17' H17E 0.9800 . ?
C17' H17F 0.9800 . ?
